data_2210084
loop_
_publ_author_name
'Chavda, Sameer'
'Eames, Jason'
'Flinn, Anthony'
'Motevalli, Majid'
'Malatesti, Nela'

_publ_section_title
(--)-(4<i>R</i>,5<i>S</i>)-4-Methyl-3-[2(<i>R</i>)-(4-methylphenyl)propionyl]-5-phenyloxazolidin-2-one
_journal_coeditor_code BI2030
_journal_issue 9
_journal_name_full 'Acta Crystallographica Section E'
_journal_page_first o4037
_journal_page_last o4038
_journal_paper_doi 10.1107/S1600536806031825
_journal_volume 62
_journal_year 2006
_chemical_formula_iupac 'C20 H21 N O3'
_chemical_formula_moiety 'C20 H21 N O3'
_chemical_formula_sum 'C20 H21 N O3'
_chemical_formula_weight 323.38
_chemical_name_systematic
;
(-)-(4<i>R</i>,5<i>S</i>)-4-Methyl-3-[2(<i>R</i>)-(4-methylphenyl)propionyl]-
5-phenyloxazolidin-2-one
;
_space_group_IT_number 4
_symmetry_cell_setting monoclinic
_symmetry_space_group_name_Hall 'P 2yb'
_symmetry_space_group_name_H-M 'P 1 21 1'
_atom_sites_solution_hydrogens geom
_atom_sites_solution_primary direct
_atom_sites_solution_secondary difmap
_cell_angle_alpha 90.00
_cell_angle_beta 102.95(4)
_cell_angle_gamma 90.00
_cell_formula_units_Z 2
_cell_length_a 13.066(8)
_cell_length_b 9.509(8)
_cell_length_c 7.201(4)
_cell_measurement_reflns_used 25
_cell_measurement_temperature 160(2)
_cell_measurement_theta_max 12.7
_cell_measurement_theta_min 9.4
_cell_volume 871.9(10)
_computing_cell_refinement CAD-4/PC
_computing_data_collection 'CAD-4/PC (Enraf--Nonius, 1994)'
_computing_data_reduction 'XCAD4 (Harms & Wocadlo, 1995)'
_computing_molecular_graphics 'ORTEP-3 for Windows (Farrugia, 1997)'
_computing_publication_material 'WinGX (Farrugia, 1999)'
_computing_structure_refinement 'SHELXL97 (Sheldrick, 1997)'
_computing_structure_solution 'SHELXS97 (Sheldrick, 1997)'
_diffrn_ambient_temperature 160(2)
_diffrn_measured_fraction_theta_full 0.999
_diffrn_measured_fraction_theta_max 0.999
_diffrn_measurement_device_type 'Enraf--Nonius CAD-4'
_diffrn_measurement_method \w/2\q
_diffrn_radiation_monochromator graphite
_diffrn_radiation_source 'fine-focus sealed tube'
_diffrn_radiation_type MoK\a
_diffrn_radiation_wavelength 0.71073
_diffrn_reflns_av_R_equivalents 0.0097
_diffrn_reflns_av_sigmaI/netI 0.0281
_diffrn_reflns_limit_h_max 15
_diffrn_reflns_limit_h_min 0
_diffrn_reflns_limit_k_max 11
_diffrn_reflns_limit_k_min -2
_diffrn_reflns_limit_l_max 8
_diffrn_reflns_limit_l_min -8
_diffrn_reflns_number 1743
_diffrn_reflns_theta_full 25.25
_diffrn_reflns_theta_max 24.97
_diffrn_reflns_theta_min 1.60
_diffrn_standards_decay_% 1
_diffrn_standards_interval_count 100
_diffrn_standards_interval_time 60
_diffrn_standards_number 2
_exptl_absorpt_coefficient_mu 0.083
_exptl_absorpt_correction_type none
_exptl_crystal_colour colourless
_exptl_crystal_density_diffrn 1.232
_exptl_crystal_density_method 'not measured'
_exptl_crystal_description prism
_exptl_crystal_F_000 344
_exptl_crystal_size_max 0.40
_exptl_crystal_size_mid 0.30
_exptl_crystal_size_min 0.30
_refine_diff_density_max 0.124
_refine_diff_density_min -0.159
_refine_ls_abs_structure_details
;
assigned on the basis of known starting material
;
_refine_ls_extinction_method none
_refine_ls_goodness_of_fit_ref 1.063
_refine_ls_hydrogen_treatment constr
_refine_ls_matrix_type full
_refine_ls_number_parameters 220
_refine_ls_number_reflns 1630
_refine_ls_number_restraints 1
_refine_ls_restrained_S_all 1.063
_refine_ls_R_factor_all 0.0446
_refine_ls_R_factor_gt 0.0322
_refine_ls_shift/su_max 0.000
_refine_ls_shift/su_mean 0.000
_refine_ls_structure_factor_coef Fsqd
_refine_ls_weighting_details 'calc w=1/[\s^2^(Fo^2^)+(0.04P)^2^+0.0761P] where P=(Fo^2^+2Fc^2^)/3'
_refine_ls_weighting_scheme calc
_refine_ls_wR_factor_gt 0.0726
_refine_ls_wR_factor_ref 0.0775
_reflns_number_gt 1417
_reflns_number_total 1630
_reflns_threshold_expression I>2\s(I)
_cod_data_source_file bi2030.cif
_cod_data_source_block I
_cod_original_sg_symbol_H-M 'P 21'
_cod_database_code 2210084
_cod_database_fobs_code 2210084

loop_
_symmetry_equiv_pos_as_xyz
'x, y, z'
'-x, y+1/2, -z'

loop_
_atom_site_type_symbol
_atom_site_label
_atom_site_fract_x
_atom_site_fract_y
_atom_site_fract_z
_atom_site_U_iso_or_equiv
_atom_site_adp_type
_atom_site_calc_flag
_atom_site_refinement_flags
_atom_site_occupancy
C C1 0.51015(17) 0.6695(3) 0.8013(3) 0.0308(5) Uani d . 1
H H1 0.4841 0.7159 0.9065 0.037 Uiso calc R 1
C C2 0.49740(18) 0.7696(3) 0.6297(3) 0.0339(6) Uani d . 1
H H2 0.4978 0.8686 0.6766 0.041 Uiso calc R 1
C C3 0.66853(19) 0.6938(3) 0.6989(3) 0.0393(6) Uani d . 1
C C4 0.4596(2) 0.5268(3) 0.7589(4) 0.0407(7) Uani d . 1
H H4A 0.4778 0.4676 0.8729 0.061 Uiso calc R 1
H H4B 0.4850 0.4825 0.6548 0.061 Uiso calc R 1
H H4C 0.3832 0.5377 0.7213 0.061 Uiso calc R 1
C C5 0.40230(19) 0.7494(3) 0.4694(3) 0.0325(6) Uani d . 1
C C6 0.31243(19) 0.8228(3) 0.4763(4) 0.0409(7) Uani d . 1
H H6 0.3128 0.8867 0.5779 0.049 Uiso calc R 1
C C7 0.2213(2) 0.8044(4) 0.3365(4) 0.0492(8) Uani d . 1
H H7 0.1594 0.8547 0.3433 0.059 Uiso calc R 1
C C8 0.2208(2) 0.7140(4) 0.1891(4) 0.0524(8) Uani d . 1
H H8 0.1581 0.6999 0.0946 0.063 Uiso calc R 1
C C9 0.3109(3) 0.6431(4) 0.1769(4) 0.0547(8) Uani d . 1
H H9 0.3106 0.5817 0.0727 0.066 Uiso calc R 1
C C10 0.4023(2) 0.6610(3) 0.3167(4) 0.0430(7) Uani d . 1
H H10 0.4646 0.6128 0.3076 0.052 Uiso calc R 1
C C11 0.67809(18) 0.6052(3) 1.0290(3) 0.0316(6) Uani d . 1
C C12 0.79737(18) 0.6083(3) 1.0771(3) 0.0342(6) Uani d . 1
H H12 0.8225 0.5842 0.9596 0.041 Uiso calc R 1
C C13 0.83601(17) 0.7545(3) 1.1413(3) 0.0320(6) Uani d . 1
C C14 0.80485(19) 0.8201(3) 1.2912(3) 0.0378(6) Uani d . 1
H H14 0.7535 0.7766 1.3467 0.045 Uiso calc R 1
C C15 0.8470(2) 0.9478(3) 1.3615(4) 0.0400(7) Uani d . 1
H H15 0.8241 0.9904 1.4644 0.048 Uiso calc R 1
C C16 0.92221(18) 1.0146(3) 1.2845(4) 0.0371(6) Uani d . 1
C C17 0.9518(2) 0.9500(3) 1.1328(4) 0.0415(7) Uani d . 1
H H17 1.0024 0.9943 1.0762 0.050 Uiso calc R 1
C C18 0.90949(19) 0.8226(3) 1.0614(4) 0.0381(6) Uani d . 1
H H18 0.9311 0.7812 0.9563 0.046 Uiso calc R 1
C C19 0.8401(2) 0.4990(3) 1.2299(4) 0.0430(7) Uani d . 1
H H19A 0.8174 0.5225 1.3470 0.064 Uiso calc R 1
H H19B 0.9170 0.4985 1.2555 0.064 Uiso calc R 1
H H19C 0.8133 0.4059 1.1853 0.064 Uiso calc R 1
C C20 0.9695(2) 1.1532(3) 1.3630(4) 0.0509(8) Uani d . 1
H H20A 0.9370 1.2298 1.2792 0.076 Uiso calc R 1
H H20B 1.0453 1.1520 1.3701 0.076 Uiso calc R 1
H H20C 0.9569 1.1676 1.4908 0.076 Uiso calc R 1
N N1 0.62582(14) 0.6602(2) 0.8523(3) 0.0317(5) Uani d . 1
O O1 0.59164(13) 0.7465(2) 0.5591(2) 0.0458(5) Uani d . 1
O O2 0.75664(14) 0.6802(3) 0.6804(3) 0.0566(6) Uani d . 1
O O3 0.62656(13) 0.5637(2) 1.1380(2) 0.0410(5) Uani d . 1

loop_
_atom_site_aniso_label
_atom_site_aniso_U_11
_atom_site_aniso_U_22
_atom_site_aniso_U_33
_atom_site_aniso_U_12
_atom_site_aniso_U_13
_atom_site_aniso_U_23
C1 0.0269(12) 0.0347(14) 0.0304(12) 0.0006(11) 0.0059(10) 0.0005(11)
C2 0.0341(12) 0.0297(15) 0.0364(13) 0.0000(11) 0.0047(10) 0.0028(11)
C3 0.0340(13) 0.0503(18) 0.0333(13) -0.0036(13) 0.0072(11) 0.0092(13)
C4 0.0420(14) 0.0369(17) 0.0410(15) -0.0050(13) 0.0045(12) 0.0059(12)
C5 0.0359(13) 0.0299(14) 0.0293(12) 0.0035(12) 0.0024(10) 0.0040(11)
C6 0.0400(14) 0.0450(17) 0.0367(13) 0.0085(13) 0.0066(11) -0.0018(13)
C7 0.0388(15) 0.059(2) 0.0459(16) 0.0094(14) 0.0013(13) 0.0002(15)
C8 0.0463(16) 0.063(2) 0.0398(15) -0.0029(16) -0.0075(13) 0.0010(15)
C9 0.072(2) 0.054(2) 0.0334(14) -0.0040(17) 0.0015(14) -0.0114(14)
C10 0.0502(15) 0.0382(16) 0.0402(14) 0.0102(14) 0.0089(12) -0.0017(14)
C11 0.0335(13) 0.0340(14) 0.0281(12) 0.0014(11) 0.0082(11) 0.0020(11)
C12 0.0281(13) 0.0404(15) 0.0335(13) 0.0030(12) 0.0057(11) 0.0062(12)
C13 0.0242(11) 0.0404(15) 0.0304(12) 0.0045(11) 0.0037(10) 0.0105(12)
C14 0.0336(13) 0.0448(17) 0.0359(14) -0.0009(13) 0.0097(11) 0.0079(13)
C15 0.0431(16) 0.0410(16) 0.0362(14) 0.0035(13) 0.0094(12) 0.0003(12)
C16 0.0271(12) 0.0394(16) 0.0403(14) 0.0044(12) -0.0022(11) 0.0101(13)
C17 0.0312(13) 0.0447(17) 0.0499(15) -0.0052(12) 0.0122(12) 0.0109(13)
C18 0.0322(13) 0.0438(16) 0.0412(14) 0.0019(13) 0.0141(11) 0.0044(13)
C19 0.0358(14) 0.0401(16) 0.0500(16) 0.0021(13) 0.0031(12) 0.0103(15)
C20 0.0460(16) 0.0429(17) 0.0593(18) -0.0005(14) 0.0023(14) 0.0079(15)
N1 0.0270(10) 0.0392(12) 0.0294(9) 0.0004(9) 0.0070(8) 0.0067(9)
O1 0.0333(9) 0.0650(14) 0.0383(10) 0.0015(10) 0.0059(8) 0.0214(10)
O2 0.0325(10) 0.0970(18) 0.0426(10) 0.0018(11) 0.0134(8) 0.0239(12)
O3 0.0350(9) 0.0568(13) 0.0323(9) -0.0019(9) 0.0098(8) 0.0099(9)

loop_
_atom_type_symbol
_atom_type_description
_atom_type_scat_dispersion_real
_atom_type_scat_dispersion_imag
_atom_type_scat_source
C C 0.0033 0.0016 'International Tables Vol C Tables 4.2.6.8 and 6.1.1.4'
H H 0.0000 0.0000 'International Tables Vol C Tables 4.2.6.8 and 6.1.1.4'
N N 0.0061 0.0033 'International Tables Vol C Tables 4.2.6.8 and 6.1.1.4'
O O 0.0106 0.0060 'International Tables Vol C Tables 4.2.6.8 and 6.1.1.4'

loop_
_geom_angle_atom_site_label_1
_geom_angle_atom_site_label_2
_geom_angle_atom_site_label_3
_geom_angle
_geom_angle_publ_flag
N1 C1 C4 111.9(2) no
N1 C1 C2 99.08(18) no
C4 C1 C2 115.4(2) no
N1 C1 H1 110.0 no
C4 C1 H1 110.0 no
C2 C1 H1 110.0 no
O1 C2 C5 109.3(2) no
O1 C2 C1 103.90(18) no
C5 C2 C1 117.3(2) no
O1 C2 H2 108.7 no
C5 C2 H2 108.7 no
C1 C2 H2 108.7 no
O2 C3 O1 122.1(2) no
O2 C3 N1 129.5(2) no
O1 C3 N1 108.4(2) no
C1 C4 H4A 109.5 no
C1 C4 H4B 109.5 no
H4A C4 H4B 109.5 no
C1 C4 H4C 109.5 no
H4A C4 H4C 109.5 no
H4B C4 H4C 109.5 no
C6 C5 C10 119.2(2) no
C6 C5 C2 118.1(2) no
C10 C5 C2 122.7(2) no
C5 C6 C7 120.7(3) no
C5 C6 H6 119.7 no
C7 C6 H6 119.7 no
C8 C7 C6 119.8(3) no
C8 C7 H7 120.1 no
C6 C7 H7 120.1 no
C7 C8 C9 120.2(3) no
C7 C8 H8 119.9 no
C9 C8 H8 119.9 no
C8 C9 C10 120.1(3) no
C8 C9 H9 119.9 no
C10 C9 H9 119.9 no
C5 C10 C9 119.9(3) no
C5 C10 H10 120.1 no
C9 C10 H10 120.1 no
O3 C11 N1 118.8(2) no
O3 C11 C12 123.4(2) no
N1 C11 C12 117.8(2) no
C13 C12 C11 110.0(2) no
C13 C12 C19 111.2(2) no
C11 C12 C19 110.0(2) no
C13 C12 H12 108.5 no
C11 C12 H12 108.5 no
C19 C12 H12 108.5 no
C14 C13 C18 117.7(3) no
C14 C13 C12 121.0(2) no
C18 C13 C12 121.1(2) no
C15 C14 C13 121.3(2) no
C15 C14 H14 119.4 no
C13 C14 H14 119.4 no
C14 C15 C16 121.1(3) no
C14 C15 H15 119.4 no
C16 C15 H15 119.4 no
C17 C16 C15 117.5(3) no
C17 C16 C20 121.4(3) no
C15 C16 C20 121.2(3) no
C16 C17 C18 121.7(2) no
C16 C17 H17 119.2 no
C18 C17 H17 119.2 no
C17 C18 C13 120.8(3) no
C17 C18 H18 119.6 no
C13 C18 H18 119.6 no
C12 C19 H19A 109.5 no
C12 C19 H19B 109.5 no
H19A C19 H19B 109.5 no
C12 C19 H19C 109.5 no
H19A C19 H19C 109.5 no
H19B C19 H19C 109.5 no
C16 C20 H20A 109.5 no
C16 C20 H20B 109.5 no
H20A C20 H20B 109.5 no
C16 C20 H20C 109.5 no
H20A C20 H20C 109.5 no
H20B C20 H20C 109.5 no
C3 N1 C11 127.54(19) no
C3 N1 C1 111.17(19) no
C11 N1 C1 120.77(19) no
C3 O1 C2 110.07(18) no

loop_
_geom_bond_atom_site_label_1
_geom_bond_atom_site_label_2
_geom_bond_distance
_geom_bond_publ_flag
C1 N1 1.476(3) no
C1 C4 1.510(4) no
C1 C2 1.539(3) no
C1 H1 1.000 no
C2 O1 1.450(3) no
C2 C5 1.507(4) no
C2 H2 1.000 no
C3 O2 1.195(3) no
C3 O1 1.349(3) no
C3 N1 1.382(3) no
C4 H4A 0.980 no
C4 H4B 0.980 no
C4 H4C 0.980 no
C5 C6 1.377(4) no
C5 C10 1.383(4) no
C6 C7 1.388(4) no
C6 H6 0.950 no
C7 C8 1.365(4) no
C7 H7 0.950 no
C8 C9 1.377(4) no
C8 H8 0.950 no
C9 C10 1.389(4) no
C9 H9 0.950 no
C10 H10 0.950 no
C11 O3 1.210(3) no
C11 N1 1.403(3) no
C11 C12 1.519(3) no
C12 C13 1.515(4) no
C12 C19 1.525(4) no
C12 H12 1.000 no
C13 C14 1.385(4) no
C13 C18 1.385(3) no
C14 C15 1.381(4) no
C14 H14 0.950 no
C15 C16 1.386(4) no
C15 H15 0.950 no
C16 C17 1.381(4) no
C16 C20 1.510(4) no
C17 C18 1.382(4) no
C17 H17 0.950 no
C18 H18 0.950 no
C19 H19A 0.980 no
C19 H19B 0.980 no
C19 H19C 0.980 no
C20 H20A 0.980 no
C20 H20B 0.980 no
C20 H20C 0.980 no

loop_
_geom_torsion_atom_site_label_1
_geom_torsion_atom_site_label_2
_geom_torsion_atom_site_label_3
_geom_torsion_atom_site_label_4
_geom_torsion
_geom_torsion_publ_flag
N1 C1 C2 O1 25.9(2) no
C4 C1 C2 O1 -93.7(2) no
N1 C1 C2 C5 146.7(2) no
C4 C1 C2 C5 27.0(3) no
O1 C2 C5 C6 -151.5(2) no
C1 C2 C5 C6 90.6(3) no
O1 C2 C5 C10 28.2(4) no
C1 C2 C5 C10 -89.7(3) no
C10 C5 C6 C7 2.7(4) no
C2 C5 C6 C7 -177.6(3) no
C5 C6 C7 C8 -0.8(5) no
C6 C7 C8 C9 -1.3(5) no
C7 C8 C9 C10 1.3(5) no
C6 C5 C10 C9 -2.6(4) no
C2 C5 C10 C9 177.7(3) no
C8 C9 C10 C5 0.6(5) no
O3 C11 C12 C13 -98.0(3) no
N1 C11 C12 C13 78.7(3) no
O3 C11 C12 C19 24.8(4) no
N1 C11 C12 C19 -158.5(2) no
C11 C12 C13 C14 55.6(3) no
C19 C12 C13 C14 -66.6(3) no
C11 C12 C13 C18 -129.2(2) no
C19 C12 C13 C18 108.7(3) no
C18 C13 C14 C15 -1.3(4) no
C12 C13 C14 C15 174.1(2) no
C13 C14 C15 C16 -0.1(4) no
C14 C15 C16 C17 1.2(4) no
C14 C15 C16 C20 -179.1(2) no
C15 C16 C17 C18 -0.9(4) no
C20 C16 C17 C18 179.4(2) no
C16 C17 C18 C13 -0.5(4) no
C14 C13 C18 C17 1.5(4) no
C12 C13 C18 C17 -173.8(2) no
O2 C3 N1 C11 2.4(5) no
O1 C3 N1 C11 -178.6(2) no
O2 C3 N1 C1 -169.2(3) no
O1 C3 N1 C1 9.7(3) no
O3 C11 N1 C3 -169.9(3) no
C12 C11 N1 C3 13.2(4) no
O3 C11 N1 C1 1.0(4) no
C12 C11 N1 C1 -175.8(2) no
C4 C1 N1 C3 99.9(3) no
C2 C1 N1 C3 -22.4(3) no
C4 C1 N1 C11 -72.5(3) no
C2 C1 N1 C11 165.3(2) no
O2 C3 O1 C2 -171.9(3) no
N1 C3 O1 C2 9.0(3) no
C5 C2 O1 C3 -148.9(2) no
C1 C2 O1 C3 -22.9(3) no

loop_
_cod_related_entry_id
_cod_related_entry_database
_cod_related_entry_code
1 ChemSpider 21178894
